data_7038631
loop_
_publ_author_name
'Chattopadhyay, Krishna'
'Shaw, Bikash Kumar'
'Saha, Shyamal Kumar'
'Ray, Debashis'

_publ_section_title
;
 Unique trapping of paddlewheel copper(ii) carboxylate by ligand-bound
 {Cu2} fragments for [Cu6] assembly.
;
_journal_issue 16
_journal_name_full 'Dalton transactions (Cambridge, England : 2003)'
_journal_page_first 6928
_journal_page_last 6938
_journal_paper_doi 10.1039/c6dt00103c
_journal_volume 45
_journal_year 2016
_chemical_formula_moiety 'C46 H76 Cu6 N8 O16, 4(Cl O4), 2(H2 O)'
_chemical_formula_sum 'C46 H80 Cl4 Cu6 N8 O34'
_chemical_formula_weight 1812.22
_chemical_name_systematic
;
 ?
;
_space_group_IT_number 15
_symmetry_cell_setting monoclinic
_symmetry_space_group_name_Hall '-C 2yc'
_symmetry_space_group_name_H-M 'C 1 2/c 1'
_atom_sites_solution_hydrogens geom
_atom_sites_solution_primary direct
_atom_sites_solution_secondary difmap
_audit_creation_method SHELXL-97
_audit_update_record
;
2016-02-26 deposited with the CCDC.
2016-02-29 downloaded from the CCDC.
;
_cell_angle_alpha 90.00
_cell_angle_beta 99.4240(10)
_cell_angle_gamma 90.00
_cell_formula_units_Z 4
_cell_length_a 22.6038(9)
_cell_length_b 12.1267(5)
_cell_length_c 26.1807(11)
_cell_measurement_reflns_used 43821
_cell_measurement_temperature 295
_cell_measurement_theta_max 26.00
_cell_measurement_theta_min 1.58
_cell_volume 7079.5(5)
_computing_cell_refinement 'Brucker SMART'
_computing_data_collection 'Brucker SMART'
_computing_data_reduction 'Brucker SMART'
_computing_molecular_graphics Diamond
_computing_publication_material 'SHELXL-97 (Sheldrick, 1997), PLATON (Spek, 2009)'
_computing_structure_refinement 'SHELXL-97 (Sheldrick, 1997)'
_computing_structure_solution 'SHELXS-97 (Sheldrick, 1997)'
_diffrn_ambient_temperature 295
_diffrn_measured_fraction_theta_full 0.997
_diffrn_measured_fraction_theta_max 0.997
_diffrn_measurement_device_type 'CCD area detector'
_diffrn_measurement_method '\f and \w scans'
_diffrn_radiation_monochromator graphite
_diffrn_radiation_source 'fine-focus sealed tube'
_diffrn_radiation_type MoK\a
_diffrn_radiation_wavelength 0.71073
_diffrn_reflns_av_R_equivalents 0.0762
_diffrn_reflns_av_sigmaI/netI 0.0553
_diffrn_reflns_limit_h_max 27
_diffrn_reflns_limit_h_min -27
_diffrn_reflns_limit_k_max 14
_diffrn_reflns_limit_k_min -14
_diffrn_reflns_limit_l_max 32
_diffrn_reflns_limit_l_min -31
_diffrn_reflns_number 43821
_diffrn_reflns_theta_full 26.00
_diffrn_reflns_theta_max 26.00
_diffrn_reflns_theta_min 1.58
_exptl_absorpt_coefficient_mu 2.013
_exptl_absorpt_correction_T_max 0.760
_exptl_absorpt_correction_T_min 0.524
_exptl_absorpt_correction_type multi-scan
_exptl_absorpt_process_details 'SADABS (Sheldrick, 1997)'
_exptl_crystal_colour green
_exptl_crystal_density_diffrn 1.700
_exptl_crystal_density_method 'not measured'
_exptl_crystal_description block
_exptl_crystal_F_000 3704
_exptl_crystal_size_max 0.31
_exptl_crystal_size_mid 0.26
_exptl_crystal_size_min 0.15
_refine_diff_density_max 1.216
_refine_diff_density_min -0.471
_refine_diff_density_rms 0.112
_refine_ls_extinction_method none
_refine_ls_goodness_of_fit_ref 1.020
_refine_ls_hydrogen_treatment constr
_refine_ls_matrix_type full
_refine_ls_number_parameters 439
_refine_ls_number_reflns 6924
_refine_ls_number_restraints 24
_refine_ls_restrained_S_all 1.022
_refine_ls_R_factor_all 0.1104
_refine_ls_R_factor_gt 0.0587
_refine_ls_shift/su_max 0.000
_refine_ls_shift/su_mean 0.000
_refine_ls_structure_factor_coef Fsqd
_refine_ls_weighting_details 'calc w=1/[\s^2^(Fo^2^)+(0.0757P)^2^+45.2446P] where P=(Fo^2^+2Fc^2^)/3'
_refine_ls_weighting_scheme calc
_refine_ls_wR_factor_gt 0.1390
_refine_ls_wR_factor_ref 0.1731
_reflns_number_gt 4294
_reflns_number_total 6924
_reflns_threshold_expression I>2sigma(I)
_cod_data_source_file c6dt00103c2.cif
_cod_data_source_block complex_2
_cod_depositor_comments 'Adding full bibliography for 7038630--7038632.cif.'
_cod_original_sg_symbol_H-M C2/c
_cod_database_code 7038631

loop_
_symmetry_equiv_pos_as_xyz
'x, y, z'
'-x, y, -z+1/2'
'x+1/2, y+1/2, z'
'-x+1/2, y+1/2, -z+1/2'
'-x, -y, -z'
'x, -y, z-1/2'
'-x+1/2, -y+1/2, -z'
'x+1/2, -y+1/2, z-1/2'

loop_
_atom_site_label
_atom_site_type_symbol
_atom_site_fract_x
_atom_site_fract_y
_atom_site_fract_z
_atom_site_U_iso_or_equiv
_atom_site_adp_type
_atom_site_occupancy
_atom_site_symmetry_multiplicity
_atom_site_calc_flag
_atom_site_refinement_flags
_atom_site_disorder_assembly
_atom_site_disorder_group
Cu1 Cu 0.12625(3) 0.38631(6) 0.37824(3) 0.0395(2) Uani 1 1 d . A .
Cu2 Cu 0.25097(3) 0.38799(6) 0.35311(3) 0.0366(2) Uani 1 1 d . A .
Cu3 Cu 0.22902(3) 0.24728(6) 0.45195(3) 0.0340(2) Uani 1 1 d . . .
O1 O 0.18759(17) 0.4906(3) 0.36418(16) 0.0392(10) Uani 1 1 d . . .
C1 C 0.1849(3) 0.5990(5) 0.3592(2) 0.0363(14) Uani 1 1 d . . .
C2 C 0.2344(3) 0.6584(5) 0.3468(2) 0.0378(14) Uani 1 1 d . . .
C3 C 0.2301(3) 0.7743(5) 0.3428(3) 0.0495(17) Uani 1 1 d . . .
H3 H 0.2631 0.8136 0.3356 0.059 Uiso 1 1 calc R . .
C4 C 0.1794(3) 0.8319(6) 0.3492(3) 0.0533(18) Uani 1 1 d . . .
C5 C 0.1320(3) 0.7727(5) 0.3603(3) 0.0489(17) Uani 1 1 d . . .
H5 H 0.0975 0.8106 0.3652 0.059 Uiso 1 1 calc R . .
C6 C 0.1324(3) 0.6573(6) 0.3648(2) 0.0411(15) Uani 1 1 d . . .
C7 C 0.1775(4) 0.9578(6) 0.3447(4) 0.078(3) Uani 1 1 d . . .
H7A H 0.2034 0.9814 0.3212 0.117 Uiso 1 1 calc R . .
H7B H 0.1906 0.9899 0.3782 0.117 Uiso 1 1 calc R . .
H7C H 0.1371 0.9811 0.3320 0.117 Uiso 1 1 calc R . .
C8 C 0.0782(3) 0.6052(6) 0.3751(3) 0.0523(18) Uani 1 1 d . A .
H8 H 0.0461 0.6517 0.3774 0.063 Uiso 1 1 calc R . .
N1 N 0.0695(2) 0.5034(5) 0.3812(3) 0.0535(15) Uani 1 1 d . . .
C9A C 0.0153(6) 0.4644(11) 0.4019(6) 0.037(3) Uiso 0.50 1 d P A 1
H9A1 H -0.0186 0.5130 0.3916 0.044 Uiso 0.50 1 calc PR A 1
H9A2 H 0.0231 0.4581 0.4393 0.044 Uiso 0.50 1 calc PR A 1
C10A C 0.0050(6) 0.3487(12) 0.3753(6) 0.043(3) Uiso 0.50 1 d P A 1
H10A H -0.0294 0.3122 0.3856 0.051 Uiso 0.50 1 calc PR A 1
H10B H -0.0018 0.3561 0.3379 0.051 Uiso 0.50 1 calc PR A 1
C9B C 0.0072(7) 0.4587(14) 0.3771(7) 0.061(5) Uiso 0.50 1 d P A 2
H9B1 H -0.0172 0.5084 0.3940 0.073 Uiso 0.50 1 calc PR A 2
H9B2 H -0.0109 0.4520 0.3410 0.073 Uiso 0.50 1 calc PR A 2
C10B C 0.0102(7) 0.3536(14) 0.4014(7) 0.060(4) Uiso 0.50 1 d P A 2
H10C H -0.0265 0.3138 0.3886 0.071 Uiso 0.50 1 calc PR A 2
H10D H 0.0117 0.3643 0.4383 0.071 Uiso 0.50 1 calc PR A 2
N2 N 0.0614(2) 0.2847(5) 0.3935(2) 0.0516(15) Uani 1 1 d . . .
H2A H 0.0708 0.2717 0.4281 0.062 Uiso 1 1 d R A .
C11 C 0.0555(5) 0.1761(7) 0.3710(4) 0.091(3) Uani 1 1 d . A .
H11A H 0.0944 0.1403 0.3786 0.109 Uiso 1 1 calc R . .
H11B H 0.0462 0.1846 0.3337 0.109 Uiso 1 1 calc R . .
C12 C 0.0109(5) 0.1015(7) 0.3869(5) 0.094(3) Uani 1 1 d . . .
H12A H 0.0164 0.0980 0.4244 0.113 Uiso 1 1 calc R A .
H12B H -0.0290 0.1296 0.3746 0.113 Uiso 1 1 calc R . .
O2 O 0.0166(4) -0.0033(7) 0.3670(4) 0.151(4) Uani 1 1 d . A .
H2 H 0.0114 0.0015 0.3354 0.227 Uiso 1 1 d R . .
C13 C 0.2895(3) 0.6104(6) 0.3368(2) 0.0438(16) Uani 1 1 d . . .
H13 H 0.3191 0.6583 0.3294 0.053 Uiso 1 1 calc R . .
N3 N 0.3011(2) 0.5066(5) 0.3371(2) 0.0425(13) Uani 1 1 d . . .
C14 C 0.3591(3) 0.4683(6) 0.3259(3) 0.0566(19) Uani 1 1 d . . .
H14A H 0.3885 0.4675 0.3573 0.068 Uiso 1 1 calc R . .
H14B H 0.3732 0.5170 0.3011 0.068 Uiso 1 1 calc R . .
C15 C 0.3500(4) 0.3537(7) 0.3040(3) 0.064(2) Uani 1 1 d . . .
H15A H 0.3274 0.3569 0.2692 0.077 Uiso 1 1 calc R . .
H15B H 0.3886 0.3199 0.3024 0.077 Uiso 1 1 calc R . .
N4 N 0.3171(2) 0.2876(4) 0.3374(2) 0.0438(13) Uani 1 1 d . A .
H4A H 0.3420 0.2749 0.3678 0.053 Uiso 1 1 d R . .
C16 C 0.2981(4) 0.1799(7) 0.3138(4) 0.069(2) Uani 1 1 d D . .
H16A H 0.2835 0.1359 0.3401 0.082 Uiso 1 1 calc R B 1
H16B H 0.2641 0.1933 0.2867 0.082 Uiso 1 1 calc R B 1
C17A C 0.3413(6) 0.1117(15) 0.2913(7) 0.074(4) Uiso 0.60 1 d PD C 1
H17A H 0.3236 0.0410 0.2801 0.089 Uiso 0.60 1 calc PR C 1
H17B H 0.3533 0.1485 0.2618 0.089 Uiso 0.60 1 calc PR C 1
O3A O 0.3904(7) 0.0974(12) 0.3306(5) 0.129(5) Uiso 0.60 1 d PD C 1
H3A H 0.4047 0.1577 0.3397 0.193 Uiso 0.60 1 calc PR C 1
C17B C 0.3471(9) 0.0975(17) 0.3146(10) 0.072(7) Uiso 0.40 1 d PD C 2
H17C H 0.3768 0.1054 0.3456 0.087 Uiso 0.40 1 calc PR C 2
H17D H 0.3313 0.0230 0.3131 0.087 Uiso 0.40 1 calc PR C 2
O3B O 0.3721(12) 0.122(2) 0.2703(8) 0.144(8) Uiso 0.40 1 d PD C 2
H3B H 0.3999 0.0791 0.2685 0.216 Uiso 0.40 1 calc PR C 2
O4 O 0.19195(16) 0.2835(3) 0.37266(14) 0.0321(9) Uani 1 1 d . . .
H4 H 0.1820 0.2200 0.3497 0.048 Uiso 1 1 d R A .
O6 O 0.28712(19) 0.3686(4) 0.44745(16) 0.0434(11) Uani 1 1 d . . .
O8 O 0.3228(2) 0.3714(4) 0.53204(17) 0.0465(11) Uani 1 1 d . . .
C18 C 0.3197(3) 0.4089(5) 0.4871(3) 0.0408(15) Uani 1 1 d . A .
C19 C 0.3547(4) 0.5105(6) 0.4800(3) 0.064(2) Uani 1 1 d . . .
H19A H 0.3943 0.5049 0.5008 0.076 Uiso 1 1 calc R A .
H19B H 0.3596 0.5168 0.4440 0.076 Uiso 1 1 calc R . .
C20 C 0.3243(7) 0.6105(8) 0.4954(6) 0.145(6) Uani 1 1 d . A .
H20A H 0.3470 0.6747 0.4891 0.218 Uiso 1 1 calc R . .
H20B H 0.3216 0.6065 0.5315 0.218 Uiso 1 1 calc R . .
H20C H 0.2848 0.6152 0.4755 0.218 Uiso 1 1 calc R . .
O5 O 0.17318(19) 0.3602(4) 0.47138(17) 0.0447(11) Uani 1 1 d . . .
O7 O 0.2100(2) 0.3625(4) 0.55539(18) 0.0488(12) Uani 1 1 d . . .
C21 C 0.1752(3) 0.3973(5) 0.5169(3) 0.0427(15) Uani 1 1 d . A .
C22 C 0.1326(4) 0.4885(7) 0.5249(3) 0.073(2) Uani 1 1 d D . .
H22A H 0.1214 0.5266 0.4922 0.087 Uiso 1 1 calc R A 1
H22B H 0.0965 0.4550 0.5334 0.087 Uiso 1 1 calc R A 1
C23A C 0.1531(6) 0.5705(11) 0.5643(5) 0.082(4) Uiso 0.70 1 d PD A 1
H23A H 0.1549 0.5383 0.5980 0.123 Uiso 0.70 1 calc PR A 1
H23B H 0.1257 0.6316 0.5607 0.123 Uiso 0.70 1 calc PR A 1
H23C H 0.1922 0.5960 0.5602 0.123 Uiso 0.70 1 calc PR A 1
C23B C 0.1601(15) 0.5961(17) 0.5256(15) 0.095(11) Uiso 0.30 1 d PD A 2
H23D H 0.1895 0.6035 0.5563 0.143 Uiso 0.30 1 calc PR A 2
H23E H 0.1299 0.6518 0.5253 0.143 Uiso 0.30 1 calc PR A 2
H23F H 0.1790 0.6043 0.4956 0.143 Uiso 0.30 1 calc PR A 2
Cl1 Cl 0.13199(10) 0.3030(2) 0.24799(7) 0.0710(6) Uani 1 1 d . . .
O9 O 0.1410(3) 0.1929(5) 0.2687(2) 0.0785(17) Uani 1 1 d . . .
O10 O 0.1119(3) 0.3026(6) 0.1945(2) 0.101(2) Uani 1 1 d . . .
O11 O 0.0937(3) 0.3628(5) 0.2757(2) 0.0789(18) Uani 1 1 d . . .
O12 O 0.1918(3) 0.3586(6) 0.2571(2) 0.0845(19) Uani 1 1 d . . .
Cl2 Cl -0.02269(11) -0.2247(2) 0.45546(11) 0.0836(7) Uani 1 1 d D . .
O13A O -0.0507(9) -0.2516(17) 0.4047(4) 0.142(7) Uiso 0.50 1 d PD D 1
O13B O -0.0233(8) -0.2017(15) 0.4019(4) 0.114(5) Uiso 0.50 1 d PD D 2
O14A O 0.0257(13) -0.161(3) 0.4440(17) 0.182(15) Uiso 0.30 1 d PD D 1
O14B O -0.0003(6) -0.1197(8) 0.4727(5) 0.143(5) Uiso 0.70 1 d PD D 2
O15 O 0.0133(4) -0.3157(8) 0.4717(4) 0.164(4) Uani 1 1 d D D .
O16A O -0.0862(4) -0.2277(18) 0.4479(9) 0.088(6) Uiso 0.30 1 d PD D 1
O16B O -0.0685(5) -0.2289(9) 0.4862(4) 0.114(4) Uiso 0.70 1 d PD D 2
O1W O 0.5000 0.155(3) 0.2500 0.334(15) Uani 1 2 d S . .
O2W O 0.0000 -0.0701(19) 0.2500 0.247(9) Uani 1 2 d S . .

loop_
_atom_site_aniso_label
_atom_site_aniso_U_11
_atom_site_aniso_U_22
_atom_site_aniso_U_33
_atom_site_aniso_U_23
_atom_site_aniso_U_13
_atom_site_aniso_U_12
Cu1 0.0295(4) 0.0301(4) 0.0596(5) 0.0030(4) 0.0099(3) -0.0004(3)
Cu2 0.0350(4) 0.0295(4) 0.0477(5) 0.0052(3) 0.0135(3) 0.0016(3)
Cu3 0.0351(4) 0.0317(4) 0.0348(4) 0.0018(3) 0.0052(3) -0.0012(3)
O1 0.037(2) 0.026(2) 0.057(3) 0.0041(19) 0.015(2) 0.0010(18)
C1 0.040(3) 0.030(3) 0.038(3) -0.001(3) 0.003(3) 0.003(3)
C2 0.044(4) 0.028(3) 0.041(3) 0.002(3) 0.008(3) -0.002(3)
C3 0.064(5) 0.035(4) 0.049(4) 0.007(3) 0.008(3) -0.010(3)
C4 0.072(5) 0.028(4) 0.061(4) 0.001(3) 0.012(4) 0.007(4)
C5 0.055(4) 0.029(4) 0.063(4) 0.002(3) 0.014(4) 0.009(3)
C6 0.043(4) 0.039(4) 0.042(4) 0.000(3) 0.007(3) 0.007(3)
C7 0.106(7) 0.026(4) 0.103(7) 0.006(4) 0.023(6) 0.005(4)
C8 0.038(4) 0.040(4) 0.081(5) -0.001(4) 0.015(3) 0.011(3)
N1 0.033(3) 0.043(4) 0.086(4) 0.007(3) 0.017(3) 0.004(3)
N2 0.036(3) 0.043(4) 0.077(4) 0.000(3) 0.014(3) -0.006(3)
C11 0.091(7) 0.058(6) 0.132(9) -0.021(6) 0.042(6) -0.029(5)
C12 0.098(7) 0.044(5) 0.147(10) -0.016(6) 0.039(7) -0.030(5)
O2 0.146(8) 0.090(6) 0.224(11) -0.004(6) 0.049(7) -0.022(6)
C13 0.045(4) 0.041(4) 0.047(4) 0.011(3) 0.013(3) -0.009(3)
N3 0.036(3) 0.044(4) 0.050(3) 0.007(3) 0.015(2) 0.000(2)
C14 0.043(4) 0.054(5) 0.077(5) 0.011(4) 0.023(4) 0.007(3)
C15 0.054(5) 0.064(5) 0.081(6) 0.004(4) 0.029(4) 0.011(4)
N4 0.039(3) 0.041(3) 0.052(3) 0.001(3) 0.012(3) 0.005(2)
C16 0.063(5) 0.051(5) 0.095(6) -0.015(4) 0.022(5) 0.003(4)
O4 0.036(2) 0.025(2) 0.035(2) -0.0017(16) 0.0041(17) -0.0012(17)
O6 0.045(3) 0.043(3) 0.042(2) 0.003(2) 0.004(2) -0.011(2)
O8 0.050(3) 0.047(3) 0.042(3) -0.002(2) 0.007(2) -0.015(2)
C18 0.037(3) 0.039(4) 0.048(4) -0.001(3) 0.011(3) -0.004(3)
C19 0.073(5) 0.056(5) 0.059(5) 0.007(4) 0.003(4) -0.031(4)
C20 0.198(15) 0.048(7) 0.206(15) -0.004(8) 0.081(12) -0.034(8)
O5 0.043(3) 0.047(3) 0.044(3) 0.002(2) 0.007(2) 0.007(2)
O7 0.048(3) 0.049(3) 0.049(3) -0.012(2) 0.006(2) 0.007(2)
C21 0.038(3) 0.037(4) 0.053(4) -0.005(3) 0.008(3) 0.005(3)
C22 0.060(5) 0.072(6) 0.083(6) -0.021(5) 0.003(4) 0.020(4)
Cl1 0.0847(15) 0.0779(15) 0.0483(11) -0.0034(10) 0.0052(10) 0.0317(12)
O9 0.096(4) 0.049(3) 0.087(4) -0.009(3) 0.003(3) 0.004(3)
O10 0.099(5) 0.142(7) 0.054(4) -0.008(4) -0.012(3) 0.048(5)
O11 0.069(4) 0.087(5) 0.082(4) -0.013(3) 0.017(3) 0.026(3)
O12 0.064(4) 0.105(5) 0.084(4) 0.014(4) 0.008(3) -0.005(4)
Cl2 0.0662(14) 0.0861(18) 0.1062(18) -0.0194(14) 0.0374(13) -0.0075(12)
O15 0.146(8) 0.194(10) 0.160(9) 0.051(8) 0.048(7) 0.069(8)
O1W 0.154(15) 0.53(4) 0.27(3) 0.000 -0.110(16) 0.000
O2W 0.22(2) 0.25(2) 0.28(2) 0.000 0.054(17) 0.000

loop_
_atom_type_symbol
_atom_type_description
_atom_type_scat_dispersion_real
_atom_type_scat_dispersion_imag
_atom_type_scat_source
C C 0.0033 0.0016 'International Tables Vol C Tables 4.2.6.8 and 6.1.1.4'
H H 0.0000 0.0000 'International Tables Vol C Tables 4.2.6.8 and 6.1.1.4'
Cl Cl 0.1484 0.1585 'International Tables Vol C Tables 4.2.6.8 and 6.1.1.4'
Cu Cu 0.3201 1.2651 'International Tables Vol C Tables 4.2.6.8 and 6.1.1.4'
N N 0.0061 0.0033 'International Tables Vol C Tables 4.2.6.8 and 6.1.1.4'
O O 0.0106 0.0060 'International Tables Vol C Tables 4.2.6.8 and 6.1.1.4'

loop_
_geom_angle_atom_site_label_1
_geom_angle_atom_site_label_2
_geom_angle_atom_site_label_3
_geom_angle
_geom_angle_site_symmetry_1
_geom_angle_site_symmetry_3
N1 Cu1 O1 91.6(2) . .
N1 Cu1 O4 171.7(2) . .
O1 Cu1 O4 80.11(16) . .
N1 Cu1 N2 86.1(2) . .
O1 Cu1 N2 177.6(2) . .
O4 Cu1 N2 102.2(2) . .
N1 Cu1 Cu2 131.37(17) . .
O1 Cu1 Cu2 39.92(12) . .
O4 Cu1 Cu2 40.35(11) . .
N2 Cu1 Cu2 142.42(16) . .
N3 Cu2 O1 91.6(2) . .
N3 Cu2 O4 171.54(19) . .
O1 Cu2 O4 80.02(16) . .
N3 Cu2 N4 85.7(2) . .
O1 Cu2 N4 176.2(2) . .
O4 Cu2 N4 102.72(19) . .
N3 Cu2 Cu1 131.52(16) . .
O1 Cu2 Cu1 39.95(12) . .
O4 Cu2 Cu1 40.23(11) . .
N4 Cu2 Cu1 142.52(16) . .
O8 Cu3 O7 88.6(2) 7_556 7_556
O8 Cu3 O5 91.41(19) 7_556 .
O7 Cu3 O5 170.69(18) 7_556 .
O8 Cu3 O6 170.96(18) 7_556 .
O7 Cu3 O6 90.86(19) 7_556 .
O5 Cu3 O6 87.63(19) . .
O8 Cu3 O4 101.88(17) 7_556 .
O7 Cu3 O4 102.36(17) 7_556 .
O5 Cu3 O4 86.73(16) . .
O6 Cu3 O4 87.05(16) . .
O8 Cu3 Cu3 86.91(13) 7_556 7_556
O7 Cu3 Cu3 87.71(14) 7_556 7_556
O5 Cu3 Cu3 83.01(13) . 7_556
O6 Cu3 Cu3 84.05(13) . 7_556
O4 Cu3 Cu3 166.66(11) . 7_556
C1 O1 Cu2 129.9(4) . .
C1 O1 Cu1 129.7(4) . .
Cu2 O1 Cu1 100.13(18) . .
O1 C1 C6 121.0(6) . .
O1 C1 C2 120.4(5) . .
C6 C1 C2 118.7(6) . .
C3 C2 C1 118.6(6) . .
C3 C2 C13 116.1(6) . .
C1 C2 C13 125.3(6) . .
C4 C3 C2 122.9(6) . .
C4 C3 H3 118.5 . .
C2 C3 H3 118.5 . .
C5 C4 C3 117.4(6) . .
C5 C4 C7 121.9(7) . .
C3 C4 C7 120.7(7) . .
C4 C5 C6 123.3(6) . .
C4 C5 H5 118.4 . .
C6 C5 H5 118.4 . .
C5 C6 C1 119.1(6) . .
C5 C6 C8 117.2(6) . .
C1 C6 C8 123.7(6) . .
C4 C7 H7A 109.5 . .
C4 C7 H7B 109.5 . .
H7A C7 H7B 109.5 . .
C4 C7 H7C 109.5 . .
H7A C7 H7C 109.5 . .
H7B C7 H7C 109.5 . .
N1 C8 C6 127.2(6) . .
N1 C8 H8 116.4 . .
C6 C8 H8 116.4 . .
C8 N1 C9A 120.5(7) . .
C8 N1 C9B 120.5(8) . .
C9A N1 C9B 25.0(7) . .
C8 N1 Cu1 126.7(5) . .
C9A N1 Cu1 111.9(6) . .
C9B N1 Cu1 110.9(7) . .
N1 C9A C10A 101.2(9) . .
N1 C9A H9A1 111.5 . .
C10A C9A H9A1 111.5 . .
N1 C9A H9A2 111.5 . .
C10A C9A H9A2 111.5 . .
H9A1 C9A H9A2 109.4 . .
N2 C10A C9A 105.3(10) . .
N2 C10A H10A 110.7 . .
C9A C10A H10A 110.7 . .
N2 C10A H10B 110.7 . .
C9A C10A H10B 110.7 . .
H10A C10A H10B 108.8 . .
C10B C9B N1 108.5(13) . .
C10B C9B H9B1 110.0 . .
N1 C9B H9B1 110.0 . .
C10B C9B H9B2 110.0 . .
N1 C9B H9B2 110.0 . .
H9B1 C9B H9B2 108.4 . .
C9B C10B N2 115.3(13) . .
C9B C10B H10C 108.5 . .
N2 C10B H10C 108.5 . .
C9B C10B H10D 108.5 . .
N2 C10B H10D 108.5 . .
H10C C10B H10D 107.5 . .
C11 N2 C10B 123.8(9) . .
C11 N2 C10A 109.0(8) . .
C10B N2 C10A 26.3(7) . .
C11 N2 Cu1 120.1(5) . .
C10B N2 Cu1 107.3(7) . .
C10A N2 Cu1 103.3(6) . .
C11 N2 H2A 103.9 . .
C10B N2 H2A 91.1 . .
C10A N2 H2A 116.9 . .
Cu1 N2 H2A 104.2 . .
N2 C11 C12 118.0(8) . .
N2 C11 H11A 107.8 . .
C12 C11 H11A 107.8 . .
N2 C11 H11B 107.8 . .
C12 C11 H11B 107.8 . .
H11A C11 H11B 107.1 . .
O2 C12 C11 110.4(9) . .
O2 C12 H12A 109.6 . .
C11 C12 H12A 109.6 . .
O2 C12 H12B 109.6 . .
C11 C12 H12B 109.6 . .
H12A C12 H12B 108.1 . .
C12 O2 H2 107.9 . .
N3 C13 C2 125.2(6) . .
N3 C13 H13 117.4 . .
C2 C13 H13 117.4 . .
C13 N3 C14 119.8(6) . .
C13 N3 Cu2 127.5(4) . .
C14 N3 Cu2 112.7(4) . .
N3 C14 C15 107.4(6) . .
N3 C14 H14A 110.2 . .
C15 C14 H14A 110.2 . .
N3 C14 H14B 110.2 . .
C15 C14 H14B 110.2 . .
H14A C14 H14B 108.5 . .
N4 C15 C14 109.0(6) . .
N4 C15 H15A 109.9 . .
C14 C15 H15A 109.9 . .
N4 C15 H15B 109.9 . .
C14 C15 H15B 109.9 . .
H15A C15 H15B 108.3 . .
C15 N4 C16 111.8(6) . .
C15 N4 Cu2 104.8(4) . .
C16 N4 Cu2 116.3(4) . .
C15 N4 H4A 108.1 . .
C16 N4 H4A 108.2 . .
Cu2 N4 H4A 107.3 . .
C17A C16 N4 119.8(9) . .
C17A C16 C17B 24.4(10) . .
N4 C16 C17B 115.0(13) . .
C17A C16 H16A 107.4 . .
N4 C16 H16A 107.4 . .
C17B C16 H16A 87.7 . .
C17A C16 H16B 107.4 . .
N4 C16 H16B 107.4 . .
C17B C16 H16B 128.3 . .
H16A C16 H16B 106.9 . .
O3A C17A C16 105.9(12) . .
O3A C17A H17A 110.5 . .
C16 C17A H17A 110.5 . .
O3A C17A H17B 110.5 . .
C16 C17A H17B 110.5 . .
H17A C17A H17B 108.7 . .
C17A O3A H3A 109.5 . .
O3B C17B C16 104.4(17) . .
O3B C17B H17C 110.9 . .
C16 C17B H17C 110.9 . .
O3B C17B H17D 110.9 . .
C16 C17B H17D 110.9 . .
H17C C17B H17D 108.9 . .
C17B O3B H3B 109.5 . .
Cu1 O4 Cu2 99.42(17) . .
Cu1 O4 Cu3 103.74(17) . .
Cu2 O4 Cu3 102.05(16) . .
Cu1 O4 H4 116.4 . .
Cu2 O4 H4 116.3 . .
Cu3 O4 H4 116.4 . .
C18 O6 Cu3 122.5(4) . .
C18 O8 Cu3 121.8(4) . 7_556
O8 C18 O6 124.4(6) . .
O8 C18 C19 117.7(6) . .
O6 C18 C19 117.8(6) . .
C20 C19 C18 111.3(7) . .
C20 C19 H19A 109.4 . .
C18 C19 H19A 109.4 . .
C20 C19 H19B 109.4 . .
C18 C19 H19B 109.4 . .
H19A C19 H19B 108.0 . .
C19 C20 H20A 109.5 . .
C19 C20 H20B 109.5 . .
H20A C20 H20B 109.5 . .
C19 C20 H20C 109.5 . .
H20A C20 H20C 109.5 . .
H20B C20 H20C 109.5 . .
C21 O5 Cu3 124.0(4) . .
C21 O7 Cu3 121.0(4) . 7_556
O7 C21 O5 124.1(6) . .
O7 C21 C22 118.0(6) . .
O5 C21 C22 117.9(6) . .
C23B C22 C23A 44.4(14) . .
C23B C22 C21 112.5(16) . .
C23A C22 C21 117.8(8) . .
C23B C22 H22A 68.2 . .
C23A C22 H22A 107.9 . .
C21 C22 H22A 107.9 . .
C23B C22 H22B 138.8 . .
C23A C22 H22B 107.9 . .
C21 C22 H22B 107.9 . .
H22A C22 H22B 107.2 . .
C22 C23A H23A 109.5 . .
C22 C23A H23B 109.5 . .
C22 C23A H23C 109.5 . .
C22 C23B H23D 109.5 . .
C22 C23B H23E 109.5 . .
H23D C23B H23E 109.5 . .
C22 C23B H23F 109.5 . .
H23D C23B H23F 109.5 . .
H23E C23B H23F 109.5 . .
O10 Cl1 O11 112.9(4) . .
O10 Cl1 O9 112.0(4) . .
O11 Cl1 O9 110.0(4) . .
O10 Cl1 O12 107.4(4) . .
O11 Cl1 O12 107.4(4) . .
O9 Cl1 O12 106.8(4) . .
O15 Cl2 O14A 93.5(18) . .
O15 Cl2 O13A 104.6(10) . .
O14A Cl2 O13A 99.7(19) . .
O15 Cl2 O16B 104.1(7) . .
O14A Cl2 O16B 144(2) . .
O13A Cl2 O16B 105.6(10) . .
O15 Cl2 O14B 117.0(8) . .
O14A Cl2 O14B 47.8(17) . .
O13A Cl2 O14B 126.1(11) . .
O16B Cl2 O14B 96.2(8) . .
O15 Cl2 O16A 123.3(10) . .
O14A Cl2 O16A 142(2) . .
O13A Cl2 O16A 64.9(12) . .
O16B Cl2 O16A 42.1(9) . .
O14B Cl2 O16A 111.6(11) . .
O15 Cl2 O13B 111.4(8) . .
O14A Cl2 O13B 64.3(17) . .
O13A Cl2 O13B 36.0(10) . .
O16B Cl2 O13B 132.6(9) . .
O14B Cl2 O13B 94.7(10) . .
O16A Cl2 O13B 91.3(12) . .
Cl2 O13A O16A 57.7(7) . .
Cl2 O16A O13A 57.4(7) . .

loop_
_geom_bond_atom_site_label_1
_geom_bond_atom_site_label_2
_geom_bond_distance
_geom_bond_site_symmetry_2
Cu1 N1 1.923(6) .
Cu1 O1 1.955(4) .
Cu1 O4 1.963(4) .
Cu1 N2 2.004(5) .
Cu1 Cu2 2.9980(10) .
Cu2 N3 1.919(5) .
Cu2 O1 1.954(4) .
Cu2 O4 1.968(4) .
Cu2 N4 2.021(5) .
Cu3 O8 1.944(4) 7_556
Cu3 O7 1.948(4) 7_556
Cu3 O5 1.984(4) .
Cu3 O6 1.989(4) .
Cu3 O4 2.153(4) .
Cu3 Cu3 2.5402(14) 7_556
O1 C1 1.322(7) .
C1 C6 1.409(8) .
C1 C2 1.412(8) .
C2 C3 1.411(9) .
C2 C13 1.438(9) .
C3 C4 1.376(10) .
C3 H3 0.9300 .
C4 C5 1.361(10) .
C4 C7 1.531(10) .
C5 C6 1.405(9) .
C5 H5 0.9300 .
C6 C8 1.442(9) .
C7 H7A 0.9600 .
C7 H7B 0.9600 .
C7 H7C 0.9600 .
C8 N1 1.265(8) .
C8 H8 0.9300 .
N1 C9A 1.495(13) .
N1 C9B 1.497(17) .
C9A C10A 1.567(19) .
C9A H9A1 0.9700 .
C9A H9A2 0.9700 .
C10A N2 1.502(15) .
C10A H10A 0.9700 .
C10A H10B 0.9700 .
C9B C10B 1.42(2) .
C9B H9B1 0.9700 .
C9B H9B2 0.9700 .
C10B N2 1.470(17) .
C10B H10C 0.9700 .
C10B H10D 0.9700 .
N2 C11 1.440(10) .
N2 H2A 0.9100 .
C11 C12 1.466(11) .
C11 H11A 0.9700 .
C11 H11B 0.9700 .
C12 O2 1.387(11) .
C12 H12A 0.9700 .
C12 H12B 0.9700 .
O2 H2 0.8200 .
C13 N3 1.286(8) .
C13 H13 0.9300 .
N3 C14 1.464(8) .
C14 C15 1.505(11) .
C14 H14A 0.9700 .
C14 H14B 0.9700 .
C15 N4 1.476(9) .
C15 H15A 0.9700 .
C15 H15B 0.9700 .
N4 C16 1.479(9) .
N4 H4A 0.9100 .
C16 C17A 1.473(13) .
C16 C17B 1.489(14) .
C16 H16A 0.9700 .
C16 H16B 0.9700 .
C17A O3A 1.395(16) .
C17A H17A 0.9700 .
C17A H17B 0.9700 .
O3A H3A 0.8200 .
C17B O3B 1.401(17) .
C17B H17C 0.9700 .
C17B H17D 0.9700 .
O3B H3B 0.8200 .
O4 H4 0.9800 .
O6 C18 1.267(7) .
O8 C18 1.253(7) .
O8 Cu3 1.944(4) 7_556
C18 C19 1.493(9) .
C19 C20 1.481(13) .
C19 H19A 0.9700 .
C19 H19B 0.9700 .
C20 H20A 0.9600 .
C20 H20B 0.9600 .
C20 H20C 0.9600 .
O5 C21 1.267(8) .
O7 C21 1.247(8) .
O7 Cu3 1.948(4) 7_556
C21 C22 1.503(9) .
C22 C23B 1.444(15) .
C22 C23A 1.453(13) .
C22 H22A 0.9700 .
C22 H22B 0.9700 .
C23A H23A 0.9600 .
C23A H23B 0.9600 .
C23A H23C 0.9600 .
C23B H23D 0.9600 .
C23B H23E 0.9600 .
C23B H23F 0.9600 .
Cl1 O10 1.399(6) .
Cl1 O11 1.417(5) .
Cl1 O9 1.443(6) .
Cl1 O12 1.494(6) .
Cl2 O15 1.396(7) .
Cl2 O14A 1.409(9) .
Cl2 O13A 1.413(8) .
Cl2 O16B 1.414(7) .
Cl2 O14B 1.416(8) .
Cl2 O16A 1.417(9) .
Cl2 O13B 1.427(8) .
O13A O16A 1.52(3) .
